data_7230036
loop_
_publ_author_name
'Fan, Qiangwen'
'Duan, Xiaowei'
'Yan, Hong'

_publ_section_title
;
 Solid state [2 + 2] photocycloaddition for constructing dimers of
 N,N&#x2032;-diacyl-1,4-dihydropyrazines based on thiourea-induced
 assembly
;
_journal_issue 8
_journal_name_full CrystEngComm
_journal_page_first 1151
_journal_paper_doi 10.1039/C7CE01996C
_journal_volume 20
_journal_year 2018
_chemical_formula_sum 'C20 H28 N4 O4'
_chemical_formula_weight 388.46
_space_group_crystal_system monoclinic
_space_group_IT_number 14
_space_group_name_Hall '-P 2ybc'
_space_group_name_H-M_alt 'P 1 21/c 1'
_symmetry_space_group_name_Hall '-P 2ybc'
_symmetry_space_group_name_H-M 'P 1 21/c 1'
_atom_sites_solution_hydrogens geom
_audit_creation_method SHELXL-2018/1
_audit_update_record
;
2018-01-12 deposited with the CCDC.
2018-01-25 downloaded from the CCDC.
;
_cell_angle_alpha 90
_cell_angle_beta 94.67(3)
_cell_angle_gamma 90
_cell_formula_units_Z 2
_cell_length_a 7.9117(16)
_cell_length_b 9.6617(19)
_cell_length_c 12.132(2)
_cell_measurement_reflns_used 2508
_cell_measurement_temperature 113(2)
_cell_measurement_theta_max 28.1179
_cell_measurement_theta_min 2.6986
_cell_volume 924.3(3)
_computing_structure_refinement 'SHELXL-2018/1 (Sheldrick, 2018)'
_diffrn_ambient_temperature 113(2)
_diffrn_measured_fraction_theta_full 0.999
_diffrn_measured_fraction_theta_max 0.999
_diffrn_measurement_device_type 'rigaku saturn'
_diffrn_measurement_method '\w scans'
_diffrn_radiation_monochromator confocal
_diffrn_radiation_source 'rotating anode'
_diffrn_radiation_type MoK\a
_diffrn_radiation_wavelength 0.71073
_diffrn_reflns_av_R_equivalents 0.0425
_diffrn_reflns_av_unetI/netI 0.0401
_diffrn_reflns_Laue_measured_fraction_full 0.999
_diffrn_reflns_Laue_measured_fraction_max 0.999
_diffrn_reflns_limit_h_max 10
_diffrn_reflns_limit_h_min -10
_diffrn_reflns_limit_k_max 12
_diffrn_reflns_limit_k_min -12
_diffrn_reflns_limit_l_max 15
_diffrn_reflns_limit_l_min -15
_diffrn_reflns_number 9285
_diffrn_reflns_point_group_measured_fraction_full 0.999
_diffrn_reflns_point_group_measured_fraction_max 0.999
_diffrn_reflns_theta_full 25.242
_diffrn_reflns_theta_max 27.901
_diffrn_reflns_theta_min 2.583
_exptl_absorpt_coefficient_mu 0.099
_exptl_absorpt_correction_type multi-scan
_exptl_absorpt_process_details crystalclear
_exptl_crystal_colour colourless
_exptl_crystal_density_diffrn 1.396
_exptl_crystal_description block
_exptl_crystal_F_000 416
_exptl_crystal_size_max 0.200
_exptl_crystal_size_mid 0.180
_exptl_crystal_size_min 0.120
_exptl_transmission_factor_max 0.7451
_exptl_transmission_factor_min 0.5956
_refine_diff_density_max 0.358
_refine_diff_density_min -0.217
_refine_diff_density_rms 0.051
_refine_ls_extinction_coef 0.034(6)
_refine_ls_extinction_expression Fc^*^=kFc[1+0.001xFc^2^\l^3^/sin(2\q)]^-1/4^
_refine_ls_extinction_method 'SHELXL-2018/1 (Sheldrick 2018)'
_refine_ls_goodness_of_fit_ref 1.057
_refine_ls_hydrogen_treatment constr
_refine_ls_matrix_type full
_refine_ls_number_parameters 130
_refine_ls_number_reflns 2214
_refine_ls_number_restraints 0
_refine_ls_restrained_S_all 1.057
_refine_ls_R_factor_all 0.0539
_refine_ls_R_factor_gt 0.0396
_refine_ls_shift/su_max 0.000
_refine_ls_shift/su_mean 0.000
_refine_ls_structure_factor_coef Fsqd
_refine_ls_weighting_details 'w=1/[\s^2^(Fo^2^)+(0.0625P)^2^] where P=(Fo^2^+2Fc^2^)/3'
_refine_ls_weighting_scheme calc
_refine_ls_wR_factor_gt 0.0995
_refine_ls_wR_factor_ref 0.1081
_reflns_Friedel_coverage 0.000
_reflns_number_gt 1626
_reflns_number_total 2214
_reflns_threshold_expression 'I > 2\s(I)'
_cod_data_source_file c7ce01996c1.cif
_cod_data_source_block 5
_cod_depositor_comments 'Adding full bibliography for 7230035--7230039.cif.'
_cod_database_code 7230036
_shelx_shelxl_version_number 2018/1
_shelx_space_group_comment
;
The symmetry employed for this shelxl refinement is uniquely defined
by the following loop, which should always be used as a source of
symmetry information in preference to the above space-group names.
They are only intended as comments.
;
_shelx_estimated_absorpt_t_min 0.981
_shelx_estimated_absorpt_t_max 0.988

loop_
_space_group_symop_operation_xyz
'x, y, z'
'-x, y+1/2, -z+1/2'
'-x, -y, -z'
'x, -y-1/2, z-1/2'

loop_
_atom_site_label
_atom_site_type_symbol
_atom_site_fract_x
_atom_site_fract_y
_atom_site_fract_z
_atom_site_U_iso_or_equiv
_atom_site_adp_type
_atom_site_occupancy
_atom_site_site_symmetry_order
_atom_site_calc_flag
_atom_site_refinement_flags_posn
_atom_site_refinement_flags_adp
O1 O 0.47283(11) 1.15530(9) 0.05621(7) 0.0195(2) Uani 1 1 d . .
O2 O 0.07294(11) 0.63140(10) 0.14930(7) 0.0209(2) Uani 1 1 d . .
N1 N 0.20701(12) 1.07292(11) 0.06861(8) 0.0159(3) Uani 1 1 d . .
N2 N 0.07529(13) 0.81655(11) 0.03620(8) 0.0157(3) Uani 1 1 d . .
C1 C 0.18455(15) 1.03419(13) -0.04673(10) 0.0150(3) Uani 1 1 d . .
H1 H 0.288269 1.050178 -0.086907 0.018 Uiso 1 1 calc R U
C2 C 0.10839(15) 0.88604(13) -0.06584(10) 0.0148(3) Uani 1 1 d . .
H2 H 0.173897 0.827782 -0.115545 0.018 Uiso 1 1 calc R U
C3 C -0.02001(15) 0.90117(13) 0.10752(10) 0.0150(3) Uani 1 1 d . .
H3 H -0.042112 0.853571 0.178113 0.018 Uiso 1 1 calc R U
C4 C 0.05644(15) 1.04949(13) 0.12635(10) 0.0150(3) Uani 1 1 d . .
H4 H 0.072258 1.075407 0.206329 0.018 Uiso 1 1 calc R U
C5 C 0.35300(15) 1.13525(13) 0.11205(10) 0.0155(3) Uani 1 1 d . .
C6 C 0.35961(16) 1.17810(14) 0.23272(10) 0.0198(3) Uani 1 1 d . .
H6A H 0.347750 1.094729 0.278900 0.024 Uiso 1 1 calc R U
H6B H 0.262590 1.239965 0.243543 0.024 Uiso 1 1 calc R U
C7 C 0.52371(16) 1.25218(16) 0.27128(11) 0.0252(3) Uani 1 1 d . .
H7A H 0.620142 1.190621 0.262517 0.038 Uiso 1 1 calc R U
H7B H 0.521472 1.277756 0.349317 0.038 Uiso 1 1 calc R U
H7C H 0.535135 1.335847 0.226831 0.038 Uiso 1 1 calc R U
C8 C 0.11636(15) 0.68286(13) 0.06342(10) 0.0153(3) Uani 1 1 d . .
C9 C 0.21708(15) 0.60195(13) -0.01570(10) 0.0176(3) Uani 1 1 d . .
H9A H 0.315892 0.657623 -0.034288 0.021 Uiso 1 1 calc R U
H9B H 0.145207 0.584631 -0.084993 0.021 Uiso 1 1 calc R U
C10 C 0.27894(17) 0.46411(14) 0.03371(11) 0.0227(3) Uani 1 1 d . .
H10A H 0.357062 0.481127 0.099210 0.034 Uiso 1 1 calc R U
H10B H 0.337778 0.412383 -0.021173 0.034 Uiso 1 1 calc R U
H10C H 0.181738 0.410233 0.054862 0.034 Uiso 1 1 calc R U

loop_
_atom_site_aniso_label
_atom_site_aniso_U_11
_atom_site_aniso_U_22
_atom_site_aniso_U_33
_atom_site_aniso_U_23
_atom_site_aniso_U_13
_atom_site_aniso_U_12
O1 0.0154(5) 0.0236(5) 0.0203(5) -0.0014(4) 0.0054(4) -0.0011(4)
O2 0.0233(5) 0.0211(5) 0.0192(5) 0.0056(4) 0.0072(4) 0.0015(4)
N1 0.0141(5) 0.0218(6) 0.0124(5) -0.0011(4) 0.0047(4) -0.0019(4)
N2 0.0181(5) 0.0159(5) 0.0142(5) 0.0019(4) 0.0071(4) 0.0024(4)
C1 0.0145(6) 0.0175(7) 0.0135(6) -0.0001(5) 0.0047(4) 0.0000(5)
C2 0.0167(6) 0.0149(6) 0.0135(6) 0.0009(5) 0.0058(5) 0.0009(5)
C3 0.0154(6) 0.0174(7) 0.0129(6) 0.0009(5) 0.0050(5) 0.0022(5)
C4 0.0152(6) 0.0187(6) 0.0118(6) 0.0009(5) 0.0043(4) 0.0000(5)
C5 0.0159(6) 0.0141(6) 0.0165(6) 0.0017(5) 0.0016(5) 0.0027(5)
C6 0.0181(6) 0.0236(7) 0.0175(7) -0.0021(5) 0.0018(5) 0.0007(5)
C7 0.0205(7) 0.0345(8) 0.0200(7) -0.0029(6) -0.0014(5) -0.0024(6)
C8 0.0124(6) 0.0170(7) 0.0163(6) 0.0010(5) -0.0004(5) -0.0020(5)
C9 0.0173(6) 0.0155(7) 0.0200(7) 0.0000(5) 0.0024(5) 0.0011(5)
C10 0.0230(7) 0.0184(7) 0.0269(7) 0.0014(6) 0.0027(5) 0.0038(5)

loop_
_atom_type_symbol
_atom_type_description
_atom_type_scat_dispersion_real
_atom_type_scat_dispersion_imag
_atom_type_scat_source
C C 0.0033 0.0016 'International Tables Vol C Tables 4.2.6.8 and 6.1.1.4'
H H 0.0000 0.0000 'International Tables Vol C Tables 4.2.6.8 and 6.1.1.4'
N N 0.0061 0.0033 'International Tables Vol C Tables 4.2.6.8 and 6.1.1.4'
O O 0.0106 0.0060 'International Tables Vol C Tables 4.2.6.8 and 6.1.1.4'

loop_
_geom_angle_atom_site_label_1
_geom_angle_atom_site_label_2
_geom_angle_atom_site_label_3
_geom_angle
_geom_angle_site_symmetry_1
_geom_angle_site_symmetry_3
C5 N1 C1 121.31(10) . .
C5 N1 C4 125.73(10) . .
C1 N1 C4 112.76(10) . .
C8 N2 C3 121.01(10) . .
C8 N2 C2 126.02(10) . .
C3 N2 C2 112.83(10) . .
N1 C1 C2 113.34(10) . .
N1 C1 C3 112.52(10) . 3_575
C2 C1 C3 89.98(9) . 3_575
N1 C1 H1 113.0 . .
C2 C1 H1 113.0 . .
C3 C1 H1 113.0 3_575 .
N2 C2 C1 113.04(10) . .
N2 C2 C4 112.41(9) . 3_575
C1 C2 C4 90.09(9) . 3_575
N2 C2 H2 113.1 . .
C1 C2 H2 113.1 . .
C4 C2 H2 113.1 3_575 .
N2 C3 C4 113.01(9) . .
N2 C3 C1 113.33(9) . 3_575
C4 C3 C1 90.01(9) . 3_575
N2 C3 H3 112.9 . .
C4 C3 H3 112.9 . .
C1 C3 H3 112.9 3_575 .
N1 C4 C3 113.32(10) . .
N1 C4 C2 113.33(10) . 3_575
C3 C4 C2 89.92(9) . 3_575
N1 C4 H4 112.8 . .
C3 C4 H4 112.8 . .
C2 C4 H4 112.8 3_575 .
O1 C5 N1 121.55(11) . .
O1 C5 C6 121.53(11) . .
N1 C5 C6 116.92(10) . .
C5 C6 C7 112.71(11) . .
C5 C6 H6A 109.1 . .
C7 C6 H6A 109.1 . .
C5 C6 H6B 109.1 . .
C7 C6 H6B 109.1 . .
H6A C6 H6B 107.8 . .
C6 C7 H7A 109.5 . .
C6 C7 H7B 109.5 . .
H7A C7 H7B 109.5 . .
C6 C7 H7C 109.5 . .
H7A C7 H7C 109.5 . .
H7B C7 H7C 109.5 . .
O2 C8 N2 120.69(11) . .
O2 C8 C9 121.79(12) . .
N2 C8 C9 117.52(10) . .
C8 C9 C10 111.74(10) . .
C8 C9 H9A 109.3 . .
C10 C9 H9A 109.3 . .
C8 C9 H9B 109.3 . .
C10 C9 H9B 109.3 . .
H9A C9 H9B 107.9 . .
C9 C10 H10A 109.5 . .
C9 C10 H10B 109.5 . .
H10A C10 H10B 109.5 . .
C9 C10 H10C 109.5 . .
H10A C10 H10C 109.5 . .
H10B C10 H10C 109.5 . .

loop_
_geom_bond_atom_site_label_1
_geom_bond_atom_site_label_2
_geom_bond_distance
_geom_bond_site_symmetry_2
O1 C5 1.2248(15) .
O2 C8 1.2284(15) .
N1 C5 1.3695(16) .
N1 C1 1.4454(15) .
N1 C4 1.4481(15) .
N2 C8 1.3659(16) .
N2 C3 1.4463(15) .
N2 C2 1.4508(14) .
C1 C2 1.5629(17) .
C1 C3 1.5723(17) 3_575
C1 H1 1.0000 .
C2 C4 1.5720(17) 3_575
C2 H2 1.0000 .
C3 C4 1.5649(18) .
C3 H3 1.0000 .
C4 H4 1.0000 .
C5 C6 1.5182(17) .
C6 C7 1.5224(18) .
C6 H6A 0.9900 .
C6 H6B 0.9900 .
C7 H7A 0.9800 .
C7 H7B 0.9800 .
C7 H7C 0.9800 .
C8 C9 1.5141(17) .
C9 C10 1.5246(18) .
C9 H9A 0.9900 .
C9 H9B 0.9900 .
C10 H10A 0.9800 .
C10 H10B 0.9800 .
C10 H10C 0.9800 .

loop_
_geom_torsion_atom_site_label_1
_geom_torsion_atom_site_label_2
_geom_torsion_atom_site_label_3
_geom_torsion_atom_site_label_4
_geom_torsion
_geom_torsion_site_symmetry_1
_geom_torsion_site_symmetry_4
C5 N1 C1 C2 135.22(11) . .
C4 N1 C1 C2 -49.75(13) . .
C5 N1 C1 C3 -124.49(12) . 3_575
C4 N1 C1 C3 50.54(13) . 3_575
C8 N2 C2 C1 -134.18(12) . .
C3 N2 C2 C1 50.03(13) . .
C8 N2 C2 C4 125.61(12) . 3_575
C3 N2 C2 C4 -50.18(13) . 3_575
N1 C1 C2 N2 -0.02(14) . .
C3 C1 C2 N2 -114.67(10) 3_575 .
N1 C1 C2 C4 114.50(10) . 3_575
C3 C1 C2 C4 -0.15(8) 3_575 3_575
C8 N2 C3 C4 133.98(12) . .
C2 N2 C3 C4 -50.00(13) . .
C8 N2 C3 C1 -125.46(12) . 3_575
C2 N2 C3 C1 50.56(13) . 3_575
C5 N1 C4 C3 -135.48(12) . .
C1 N1 C4 C3 49.75(13) . .
C5 N1 C4 C2 123.90(13) . 3_575
C1 N1 C4 C2 -50.86(14) . 3_575
N2 C3 C4 N1 0.13(14) . .
C1 C3 C4 N1 -115.36(10) 3_575 .
N2 C3 C4 C2 115.63(10) . 3_575
C1 C3 C4 C2 0.15(8) 3_575 3_575
C1 N1 C5 O1 -3.13(18) . .
C4 N1 C5 O1 -177.48(11) . .
C1 N1 C5 C6 176.99(11) . .
C4 N1 C5 C6 2.65(18) . .
O1 C5 C6 C7 2.76(18) . .
N1 C5 C6 C7 -177.36(11) . .
C3 N2 C8 O2 0.08(17) . .
C2 N2 C8 O2 -175.39(11) . .
C3 N2 C8 C9 -179.71(10) . .
C2 N2 C8 C9 4.82(17) . .
O2 C8 C9 C10 -9.33(17) . .
N2 C8 C9 C10 170.46(11) . .
